data_1503303
loop_
_publ_author_name
'Krow, Grant R.'
'Liu, Nian'
'Sender, Matthew'
'Lin, Guoliang'
'Centafont, Ryan'
'Sonnet, Philip E.'
'DeBrosse, Charles'
'Ross, 3rd, Charles W'
'Carroll, Patrick J.'
'Shoulders, Matthew D.'
'Raines, Ronald T.'

_publ_section_title
;
 Oligomers of a 5-carboxy-methanopyrrolidine \b-amino acid. A search for
 order.
;
_journal_issue 23
_journal_name_full 'Organic letters'
_journal_page_first 5438
_journal_page_last 5441
_journal_paper_doi 10.1021/ol1022917
_journal_volume 12
_journal_year 2010
_chemical_absolute_configuration rm
_chemical_formula_sum 'C19 H26 N2 O3'
_chemical_formula_weight 330.42
_space_group_IT_number 19
_symmetry_cell_setting orthorhombic
_symmetry_Int_Tables_number 19
_symmetry_space_group_name_Hall 'P 2ac 2ab'
_symmetry_space_group_name_H-M 'P 21 21 21'
_atom_sites_solution_hydrogens geom
_atom_sites_solution_primary direct
_audit_creation_method SHELXL-97
_cell_angle_alpha 90.00
_cell_angle_beta 90.00
_cell_angle_gamma 90.00
_cell_formula_units_Z 4
_cell_length_a 6.1289(7)
_cell_length_b 14.4426(17)
_cell_length_c 21.100(3)
_cell_measurement_temperature 143(1)
_cell_volume 1867.7(4)
_computing_data_collection 'CrystalClear (Rigaku, 1999)'
_computing_data_reduction 'CrystalClear (Rigaku, 1999)'
_computing_structure_refinement 'SHELXL-97 (Sheldrick, 1997)'
_computing_structure_solution 'SIR97 (Altomare, 1999)'
_diffrn_ambient_temperature 143(1)
_diffrn_measured_fraction_theta_full 0.997
_diffrn_measured_fraction_theta_max 0.997
_diffrn_measurement_device 'CCD Area Detector'
_diffrn_measurement_device_type 'Rigaku Mercury'
_diffrn_measurement_method 'phi and omega rotations'
_diffrn_radiation_monochromator graphite
_diffrn_radiation_source 'rotating anode'
_diffrn_radiation_type MoK\a
_diffrn_radiation_wavelength 0.71069
_diffrn_reflns_av_R_equivalents 0.0297
_diffrn_reflns_av_sigmaI/netI 0.0769
_diffrn_reflns_limit_h_max 5
_diffrn_reflns_limit_h_min -7
_diffrn_reflns_limit_k_max 17
_diffrn_reflns_limit_k_min -14
_diffrn_reflns_limit_l_max 23
_diffrn_reflns_limit_l_min -25
_diffrn_reflns_number 10593
_diffrn_reflns_theta_full 25.00
_diffrn_reflns_theta_max 25.00
_diffrn_reflns_theta_min 2.98
_exptl_absorpt_coefficient_mu 0.080
_exptl_absorpt_correction_T_max 1.0000
_exptl_absorpt_correction_T_min 0.8255
_exptl_absorpt_correction_type multi-scan
_exptl_crystal_density_diffrn 1.175
_exptl_crystal_density_method 'not measured'
_exptl_crystal_F_000 712
_exptl_crystal_size_max 0.42
_exptl_crystal_size_mid 0.15
_exptl_crystal_size_min 0.08
_refine_diff_density_max 0.154
_refine_diff_density_min -0.179
_refine_diff_density_rms 0.034
_refine_ls_abs_structure_details 'Flack H D (1983), Acta Cryst. A39, 876-881'
_refine_ls_abs_structure_Flack 0.5(12)
_refine_ls_extinction_method none
_refine_ls_goodness_of_fit_ref 0.828
_refine_ls_hydrogen_treatment constr
_refine_ls_matrix_type full
_refine_ls_number_parameters 222
_refine_ls_number_reflns 3296
_refine_ls_number_restraints 0
_refine_ls_restrained_S_all 0.828
_refine_ls_R_factor_all 0.0544
_refine_ls_R_factor_gt 0.0342
_refine_ls_shift/su_max 0.000
_refine_ls_shift/su_mean 0.000
_refine_ls_structure_factor_coef Fsqd
_refine_ls_weighting_details 'calc w=1/[\s^2^(Fo^2^)+(0.0217P)^2^+0.0000P] where P=(Fo^2^+2Fc^2^)/3'
_refine_ls_weighting_scheme calc
_refine_ls_wR_factor_gt 0.0618
_refine_ls_wR_factor_ref 0.0678
_reflns_number_gt 2157
_reflns_number_total 3296
_reflns_threshold_expression >2sigma(I)
_cod_data_source_file ol1022917_si_003.cif
_cod_data_source_block shelxl
_cod_depositor_comments
;
The following automatic conversions were performed:
'_atom_site_symetry_multiplicity' tag replaced with
'_atom_site_symmetry_multiplicity'.

Automatic conversion script
Id: cif_correct_tags 1440 2010-10-19 06:21:57Z saulius 
;
_cod_original_sg_symbol_H-M 'P 21 21 21 '
_cod_database_code 1503303

loop_
_symmetry_equiv_pos_as_xyz
'x, y, z'
'x+1/2, -y+1/2, -z'
'-x, y+1/2, -z+1/2'
'-x+1/2, -y, z+1/2'

loop_
_atom_site_label
_atom_site_type_symbol
_atom_site_fract_x
_atom_site_fract_y
_atom_site_fract_z
_atom_site_U_iso_or_equiv
_atom_site_adp_type
_atom_site_occupancy
_atom_site_symmetry_multiplicity
_atom_site_calc_flag
_atom_site_refinement_flags
C1 C 0.0636(3) 0.18786(17) 0.58663(8) 0.0365(6) Uani 1 1 d .
H1A H -0.0008 0.2440 0.5698 0.048 Uiso 1 1 calc R
H1B H -0.0396 0.1371 0.5834 0.048 Uiso 1 1 calc R
C2 C 0.2829(4) 0.16505(16) 0.55561(9) 0.0335(6) Uani 1 1 d .
H2 H 0.2903 0.1519 0.5101 0.045 Uiso 1 1 calc R
C3 C 0.4398(3) 0.23667(15) 0.58559(8) 0.0294(5) Uani 1 1 d .
H3 H 0.5908 0.2245 0.5728 0.039 Uiso 1 1 calc R
C4 C 0.3818(3) 0.18221(16) 0.64690(8) 0.0296(5) Uani 1 1 d .
H4 H 0.4765 0.1854 0.6843 0.039 Uiso 1 1 calc R
C5 C 0.3807(4) 0.09538(16) 0.60417(8) 0.0382(6) Uani 1 1 d .
H5A H 0.2822 0.0466 0.6176 0.051 Uiso 1 1 calc R
H5B H 0.5239 0.0716 0.5933 0.051 Uiso 1 1 calc R
C6 C 0.0399(4) 0.25070(18) 0.69579(8) 0.0344(6) Uani 1 1 d .
C7 C 0.0757(4) 0.30023(18) 0.80644(9) 0.0403(6) Uani 1 1 d .
C8 C -0.0301(5) 0.3925(2) 0.79872(12) 0.0731(10) Uani 1 1 d .
H8A H -0.1662 0.3853 0.7768 0.110 Uiso 1 1 calc R
H8B H 0.0640 0.4325 0.7747 0.110 Uiso 1 1 calc R
H8C H -0.0562 0.4192 0.8397 0.110 Uiso 1 1 calc R
C9 C -0.0795(4) 0.2270(2) 0.83089(10) 0.0664(9) Uani 1 1 d .
H9A H -0.0058 0.1684 0.8326 0.100 Uiso 1 1 calc R
H9B H -0.2028 0.2224 0.8030 0.100 Uiso 1 1 calc R
H9C H -0.1284 0.2436 0.8726 0.100 Uiso 1 1 calc R
C10 C 0.2758(4) 0.30898(19) 0.84831(9) 0.0509(8) Uani 1 1 d .
H10A H 0.3756 0.3526 0.8299 0.076 Uiso 1 1 calc R
H10B H 0.3457 0.2497 0.8520 0.076 Uiso 1 1 calc R
H10C H 0.2329 0.3302 0.8896 0.076 Uiso 1 1 calc R
C11 C 0.3911(3) 0.33838(16) 0.58329(9) 0.0312(6) Uani 1 1 d .
C12 C 0.4710(4) 0.48859(16) 0.63212(8) 0.0358(6) Uani 1 1 d .
H12 H 0.3172 0.5048 0.6258 0.048 Uiso 1 1 calc R
C13 C 0.6039(3) 0.53688(15) 0.58117(8) 0.0281(5) Uani 1 1 d .
C14 C 0.8139(4) 0.50799(16) 0.56708(9) 0.0350(6) Uani 1 1 d .
H14 H 0.8744 0.4587 0.5893 0.047 Uiso 1 1 calc R
C15 C 0.9347(4) 0.55139(18) 0.52049(9) 0.0398(6) Uani 1 1 d .
H15 H 1.0754 0.5312 0.5114 0.053 Uiso 1 1 calc R
C16 C 0.8466(4) 0.62462(18) 0.48752(9) 0.0418(6) Uani 1 1 d .
H16 H 0.9273 0.6534 0.4558 0.056 Uiso 1 1 calc R
C17 C 0.6382(4) 0.65570(17) 0.50143(9) 0.0397(6) Uani 1 1 d .
H17 H 0.5796 0.7058 0.4796 0.053 Uiso 1 1 calc R
C18 C 0.5177(4) 0.61141(15) 0.54815(8) 0.0328(6) Uani 1 1 d .
H18 H 0.3775 0.6320 0.5574 0.044 Uiso 1 1 calc R
C19 C 0.5392(5) 0.52175(18) 0.69840(9) 0.0554(8) Uani 1 1 d .
H19A H 0.6912 0.5089 0.7049 0.083 Uiso 1 1 calc R
H19B H 0.4546 0.4899 0.7299 0.083 Uiso 1 1 calc R
H19C H 0.5144 0.5872 0.7019 0.083 Uiso 1 1 calc R
N1 N 0.1470(3) 0.20035(13) 0.65227(7) 0.0322(5) Uani 1 1 d .
N2 N 0.4908(3) 0.38828(13) 0.62876(7) 0.0350(5) Uani 1 1 d .
H2A H 0.5685 0.3600 0.6567 0.047 Uiso 1 1 calc R
O1 O -0.1498(2) 0.27515(13) 0.69068(6) 0.0442(5) Uani 1 1 d .
O2 O 0.1709(2) 0.26820(11) 0.74630(5) 0.0368(4) Uani 1 1 d .
O3 O 0.2694(3) 0.37359(11) 0.54337(6) 0.0403(4) Uani 1 1 d .

loop_
_atom_site_aniso_label
_atom_site_aniso_U_11
_atom_site_aniso_U_22
_atom_site_aniso_U_33
_atom_site_aniso_U_23
_atom_site_aniso_U_13
_atom_site_aniso_U_12
C1 0.0297(13) 0.0517(18) 0.0280(10) -0.0016(10) -0.0056(9) -0.0072(13)
C2 0.0360(14) 0.0359(15) 0.0286(10) -0.0034(10) 0.0014(9) -0.0032(12)
C3 0.0255(12) 0.0328(15) 0.0298(10) -0.0006(10) 0.0018(8) 0.0006(11)
C4 0.0253(13) 0.0336(15) 0.0298(10) 0.0043(9) 0.0001(9) -0.0022(11)
C5 0.0451(16) 0.0269(15) 0.0426(12) -0.0007(10) 0.0013(10) -0.0002(13)
C6 0.0293(14) 0.0477(18) 0.0261(10) 0.0059(10) -0.0010(9) -0.0090(13)
C7 0.0365(14) 0.0548(19) 0.0296(11) -0.0062(11) 0.0010(10) 0.0062(14)
C8 0.073(2) 0.075(3) 0.0707(17) -0.0202(16) -0.0147(15) 0.036(2)
C9 0.0644(19) 0.095(3) 0.0399(13) -0.0025(14) 0.0118(12) -0.019(2)
C10 0.0460(16) 0.073(2) 0.0343(11) -0.0111(12) -0.0043(10) 0.0065(15)
C11 0.0269(13) 0.0345(15) 0.0321(11) 0.0032(10) 0.0054(9) 0.0001(12)
C12 0.0434(15) 0.0274(15) 0.0367(11) 0.0007(10) -0.0008(10) -0.0003(13)
C13 0.0305(14) 0.0250(14) 0.0287(10) -0.0021(9) -0.0036(9) -0.0007(11)
C14 0.0355(15) 0.0303(16) 0.0391(11) -0.0026(10) -0.0093(10) 0.0023(12)
C15 0.0314(14) 0.0407(17) 0.0472(12) -0.0132(12) 0.0006(11) 0.0016(14)
C16 0.0494(16) 0.0387(17) 0.0374(11) -0.0042(11) 0.0070(11) -0.0113(15)
C17 0.0532(18) 0.0321(16) 0.0337(11) 0.0043(10) 0.0017(10) 0.0010(13)
C18 0.0334(14) 0.0309(15) 0.0341(11) -0.0020(10) -0.0026(9) 0.0026(12)
C19 0.092(2) 0.0398(17) 0.0348(11) -0.0015(11) 0.0028(13) -0.0085(17)
N1 0.0218(10) 0.0476(14) 0.0271(8) -0.0020(8) -0.0013(7) -0.0021(10)
N2 0.0446(12) 0.0241(12) 0.0363(9) 0.0061(8) -0.0095(8) -0.0027(10)
O1 0.0210(9) 0.0743(14) 0.0372(7) -0.0039(8) -0.0012(6) 0.0064(9)
O2 0.0265(8) 0.0607(13) 0.0231(7) -0.0038(7) -0.0019(5) 0.0053(9)
O3 0.0394(10) 0.0408(11) 0.0407(8) 0.0035(7) -0.0073(7) 0.0066(9)

loop_
_atom_type_symbol
_atom_type_description
_atom_type_scat_dispersion_real
_atom_type_scat_dispersion_imag
_atom_type_scat_source
C C 0.0033 0.0016 'International Tables Vol C Tables 4.2.6.8 and 6.1.1.4'
H H 0.0000 0.0000 'International Tables Vol C Tables 4.2.6.8 and 6.1.1.4'
N N 0.0061 0.0033 'International Tables Vol C Tables 4.2.6.8 and 6.1.1.4'
O O 0.0106 0.0060 'International Tables Vol C Tables 4.2.6.8 and 6.1.1.4'

loop_
_geom_angle_atom_site_label_1
_geom_angle_atom_site_label_2
_geom_angle_atom_site_label_3
_geom_angle
N1 C1 C2 97.04(16)
C1 C2 C3 103.13(16)
C1 C2 C5 101.30(16)
C3 C2 C5 85.61(15)
C1 C2 C4 80.25(12)
C3 C2 C4 49.19(11)
C5 C2 C4 48.74(10)
C11 C3 C2 121.18(18)
C11 C3 C4 118.48(16)
C2 C3 C4 81.94(15)
N1 C4 C5 100.71(17)
N1 C4 C3 101.43(16)
C5 C4 C3 85.76(14)
N1 C4 C2 78.61(12)
C5 C4 C2 49.24(11)
C3 C4 C2 48.87(11)
C4 C5 C2 82.01(15)
O1 C6 N1 124.21(18)
O1 C6 O2 125.4(2)
N1 C6 O2 110.41(18)
O2 C7 C8 111.06(18)
O2 C7 C9 108.87(19)
C8 C7 C9 112.9(2)
O2 C7 C10 102.00(17)
C8 C7 C10 109.9(2)
C9 C7 C10 111.6(2)
O3 C11 N2 122.7(2)
O3 C11 C3 123.07(19)
N2 C11 C3 114.27(18)
N2 C12 C13 112.21(17)
N2 C12 C19 109.39(17)
C13 C12 C19 110.82(19)
C14 C13 C18 118.7(2)
C14 C13 C12 120.8(2)
C18 C13 C12 120.5(2)
C15 C14 C13 120.9(2)
C16 C15 C14 119.9(2)
C15 C16 C17 120.3(2)
C16 C17 C18 119.5(2)
C13 C18 C17 120.8(2)
C6 N1 C4 128.97(17)
C6 N1 C1 122.32(17)
C4 N1 C1 104.10(15)
C11 N2 C12 121.98(17)
C6 O2 C7 120.06(16)

loop_
_geom_bond_atom_site_label_1
_geom_bond_atom_site_label_2
_geom_bond_distance
C1 N1 1.487(2)
C1 C2 1.531(3)
C2 C3 1.548(3)
C2 C5 1.556(3)
C2 C4 2.034(3)
C3 C11 1.500(3)
C3 C4 1.555(3)
C4 N1 1.467(2)
C4 C5 1.544(3)
C6 O1 1.220(2)
C6 N1 1.343(3)
C6 O2 1.358(2)
C7 O2 1.471(2)
C7 C8 1.491(3)
C7 C9 1.514(3)
C7 C10 1.517(3)
C11 O3 1.235(2)
C11 N2 1.346(3)
C12 N2 1.456(3)
C12 C13 1.518(3)
C12 C19 1.536(3)
C13 C14 1.385(3)
C13 C18 1.387(3)
C14 C15 1.381(3)
C15 C16 1.376(3)
C16 C17 1.385(3)
C17 C18 1.388(3)

loop_
_geom_hbond_atom_site_label_D
_geom_hbond_atom_site_label_H
_geom_hbond_atom_site_label_A
_geom_hbond_distance_DH
_geom_hbond_distance_HA
_geom_hbond_distance_DA
_geom_hbond_angle_DHA
_geom_hbond_site_symmetry_A
N2 H2A O1 0.86 2.24 3.038(2) 155.1 1_655
